data_4029797
loop_
_publ_author_name
'Long, Sihui'
'Muthusamy, Venkatraj'
'Willis, Peter G.'
'Parkin, Sean'
'Cammers, Arthur'

_publ_section_title
;
 Inversion symmetry and local vs. dispersive interactions in the
 nucleation of hydrogen bonded cyclic n-mer and tape of
 imidazolecarboxamidines.
;
_journal_name_full 'Beilstein journal of organic chemistry'
_journal_page_first 23
_journal_paper_doi 10.3762/bjoc.4.23
_journal_volume 4
_journal_year 2008
_chemical_formula_sum 'C18 H30 N4'
_chemical_formula_weight 302.46
_chemical_name_systematic
; 
 ? 
;
_space_group_IT_number 14
_symmetry_cell_setting monoclinic
_symmetry_space_group_name_Hall '-P 2ybc'
_symmetry_space_group_name_H-M 'P 1 21/c 1'
_atom_sites_solution_hydrogens geom
_atom_sites_solution_primary direct
_atom_sites_solution_secondary difmap
_audit_creation_method SHELXL-97
_cell_angle_alpha 90.00
_cell_angle_beta 91.0293(11)
_cell_angle_gamma 90.00
_cell_formula_units_Z 4
_cell_length_a 14.3412(3)
_cell_length_b 10.9327(3)
_cell_length_c 11.1408(4)
_cell_measurement_reflns_used 4156
_cell_measurement_temperature 90.0(2)
_cell_measurement_theta_max 27.48
_cell_measurement_theta_min 1.00
_cell_volume 1746.46(9)
_computing_cell_refinement 'SCALEPACK (Otwinowski & Minor, 1997)'
_computing_data_collection 'COLLECT (Nonius, 1998)'
_computing_data_reduction 'DENZO-SMN (Otwinowski & Minor, 1997)'
_computing_molecular_graphics 'XP in SHELXTL (Sheldrick, 1994)'
_computing_publication_material
; 
SHELX97-2 (Sheldrick, 1997) and local procedures 
;
_computing_structure_refinement 'SHELXL-97 (Sheldrick, 1997)'
_computing_structure_solution 'SHELXS-97 (Sheldrick, 1990)'
_diffrn_ambient_temperature 90.0(2)
_diffrn_detector_area_resol_mean 18
_diffrn_measured_fraction_theta_full .999
_diffrn_measured_fraction_theta_max .999
_diffrn_measurement_device_type 'Nonius KappaCCD diffractometer'
_diffrn_measurement_method '\w scans at fixed \c = 55\%'
_diffrn_radiation_monochromator graphite
_diffrn_radiation_source 'fine-focus sealed tube'
_diffrn_radiation_type MoK\a
_diffrn_radiation_wavelength 0.71073
_diffrn_reflns_av_R_equivalents 0.0334
_diffrn_reflns_av_sigmaI/netI 0.0520
_diffrn_reflns_limit_h_max 18
_diffrn_reflns_limit_h_min -18
_diffrn_reflns_limit_k_max 14
_diffrn_reflns_limit_k_min -12
_diffrn_reflns_limit_l_max 14
_diffrn_reflns_limit_l_min -14
_diffrn_reflns_number 7383
_diffrn_reflns_theta_full 27.48
_diffrn_reflns_theta_max 27.48
_diffrn_reflns_theta_min 1.42
_exptl_absorpt_coefficient_mu 0.070
_exptl_absorpt_correction_T_max 0.9896
_exptl_absorpt_correction_T_min 0.9821
_exptl_absorpt_correction_type multi-scan
_exptl_absorpt_process_details 'Scalepack (Otwinowski & Minor, 1997)'
_exptl_crystal_colour colourless
_exptl_crystal_density_diffrn 1.150
_exptl_crystal_density_method 'not measured'
_exptl_crystal_description 'block cut from slab'
_exptl_crystal_F_000 664
_exptl_crystal_size_max 0.26
_exptl_crystal_size_mid 0.25
_exptl_crystal_size_min 0.15
_refine_diff_density_max .193
_refine_diff_density_min -.226
_refine_diff_density_rms .044
_refine_ls_extinction_coef 0.0076(18)
_refine_ls_extinction_expression Fc^*^=kFc[1+0.001xFc^2^\l^3^/sin(2\q)]^-1/4^
_refine_ls_extinction_method SHELXL
_refine_ls_goodness_of_fit_ref 1.070
_refine_ls_hydrogen_treatment constr
_refine_ls_matrix_type full
_refine_ls_number_parameters 202
_refine_ls_number_reflns 4010
_refine_ls_number_restraints 0
_refine_ls_restrained_S_all 1.070
_refine_ls_R_factor_all 0.0740
_refine_ls_R_factor_gt 0.0443
_refine_ls_shift/su_max 0.000
_refine_ls_shift/su_mean 0.000
_refine_ls_structure_factor_coef Fsqd
_refine_ls_weighting_details 'calc w=1/[\s^2^(Fo^2^)+(0.0609P)^2^+0.0327P] where P=(Fo^2^+2Fc^2^)/3'
_refine_ls_weighting_scheme calc
_refine_ls_wR_factor_gt 0.1077
_refine_ls_wR_factor_ref 0.1196
_reflns_number_gt 2804
_reflns_number_total 4010
_reflns_threshold_expression >2\s(I)
_cod_data_source_file 5c_Ci.cif
_cod_data_source_block k05278
_cod_original_sg_symbol_H-M 'P 21/c'
_cod_database_code 4029797

loop_
_symmetry_equiv_pos_as_xyz
'x, y, z'
'-x, y+1/2, -z+1/2'
'-x, -y, -z'
'x, -y-1/2, z-1/2'

loop_
_atom_site_label
_atom_site_type_symbol
_atom_site_fract_x
_atom_site_fract_y
_atom_site_fract_z
_atom_site_U_iso_or_equiv
_atom_site_adp_type
_atom_site_occupancy
_atom_site_symmetry_multiplicity
_atom_site_calc_flag
_atom_site_refinement_flags
N1 N 0.13681(7) 0.07737(10) 0.49970(9) 0.0180(3) Uani 1 1 d .
C2 C 0.08952(8) 0.02497(13) 0.59098(11) 0.0207(3) Uani 1 1 d .
H2 H 0.0960 -0.0583 0.6140 0.025 Uiso 1 1 calc R
N3 N 0.03383(7) 0.10295(11) 0.64365(9) 0.0229(3) Uani 1 1 d .
C4 C 0.04645(8) 0.21322(13) 0.58329(11) 0.0213(3) Uani 1 1 d .
C5 C 0.10935(9) 0.19943(12) 0.49365(11) 0.0200(3) Uani 1 1 d .
C6 C 0.20707(8) 0.02234(12) 0.42530(11) 0.0172(3) Uani 1 1 d .
N7 N 0.29415(7) 0.03103(11) 0.44521(9) 0.0204(3) Uani 1 1 d .
N8 N 0.16930(7) -0.03642(11) 0.32904(9) 0.0208(3) Uani 1 1 d .
H8 H 0.1086 -0.0478 0.3247 0.025 Uiso 1 1 calc R
C9 C -0.00261(9) 0.32710(14) 0.62078(13) 0.0306(4) Uani 1 1 d .
H9A H 0.0129 0.3939 0.5660 0.046 Uiso 1 1 calc R
H9B H 0.0172 0.3489 0.7027 0.046 Uiso 1 1 calc R
H9C H -0.0701 0.3132 0.6183 0.046 Uiso 1 1 calc R
C10 C 0.14797(9) 0.28414(13) 0.40259(12) 0.0264(3) Uani 1 1 d .
H10A H 0.1098 0.3584 0.3985 0.040 Uiso 1 1 calc R
H10B H 0.1473 0.2440 0.3239 0.040 Uiso 1 1 calc R
H10C H 0.2122 0.3058 0.4254 0.040 Uiso 1 1 calc R
C11 C 0.33184(8) 0.09847(12) 0.54854(11) 0.0187(3) Uani 1 1 d .
H11 H 0.2835 0.1561 0.5788 0.022 Uiso 1 1 calc R
C12 C 0.41631(9) 0.17090(13) 0.50642(11) 0.0228(3) Uani 1 1 d .
H12A H 0.4598 0.1145 0.4661 0.027 Uiso 1 1 calc R
H12B H 0.3953 0.2326 0.4467 0.027 Uiso 1 1 calc R
C13 C 0.46810(9) 0.23552(13) 0.60896(11) 0.0253(3) Uani 1 1 d .
H13A H 0.5244 0.2761 0.5776 0.030 Uiso 1 1 calc R
H13B H 0.4274 0.2994 0.6432 0.030 Uiso 1 1 calc R
C14 C 0.49664(9) 0.14566(13) 0.70692(12) 0.0255(3) Uani 1 1 d .
H14A H 0.5258 0.1906 0.7749 0.031 Uiso 1 1 calc R
H14B H 0.5433 0.0878 0.6754 0.031 Uiso 1 1 calc R
C15 C 0.41235(9) 0.07465(14) 0.75098(11) 0.0273(3) Uani 1 1 d .
H15A H 0.3692 0.1317 0.7909 0.033 Uiso 1 1 calc R
H15B H 0.4333 0.0133 0.8110 0.033 Uiso 1 1 calc R
C16 C 0.36044(9) 0.00971(13) 0.64815(11) 0.0222(3) Uani 1 1 d .
H16A H 0.4010 -0.0546 0.6147 0.027 Uiso 1 1 calc R
H16B H 0.3041 -0.0305 0.6797 0.027 Uiso 1 1 calc R
C17 C 0.22770(8) -0.08107(12) 0.23248(11) 0.0193(3) Uani 1 1 d .
H17 H 0.2828 -0.1241 0.2691 0.023 Uiso 1 1 calc R
C18 C 0.26296(9) 0.02566(12) 0.15748(11) 0.0218(3) Uani 1 1 d .
H18A H 0.3010 0.0806 0.2093 0.026 Uiso 1 1 calc R
H18B H 0.2090 0.0730 0.1259 0.026 Uiso 1 1 calc R
C19 C 0.32175(9) -0.01800(14) 0.05248(11) 0.0244(3) Uani 1 1 d .
H19A H 0.3401 0.0532 0.0034 0.029 Uiso 1 1 calc R
H19B H 0.3793 -0.0575 0.0839 0.029 Uiso 1 1 calc R
C20 C 0.26761(9) -0.10836(13) -0.02558(11) 0.0229(3) Uani 1 1 d .
H20A H 0.3084 -0.1396 -0.0895 0.027 Uiso 1 1 calc R
H20B H 0.2139 -0.0663 -0.0645 0.027 Uiso 1 1 calc R
C21 C 0.23255(10) -0.21510(13) 0.04916(11) 0.0270(3) Uani 1 1 d .
H21A H 0.2865 -0.2626 0.0804 0.032 Uiso 1 1 calc R
H21B H 0.1944 -0.2699 -0.0026 0.032 Uiso 1 1 calc R
C22 C 0.17416(10) -0.17150(13) 0.15430(12) 0.0263(3) Uani 1 1 d .
H22A H 0.1164 -0.1323 0.1230 0.032 Uiso 1 1 calc R
H22B H 0.1560 -0.2428 0.2034 0.032 Uiso 1 1 calc R

loop_
_atom_site_aniso_label
_atom_site_aniso_U_11
_atom_site_aniso_U_22
_atom_site_aniso_U_33
_atom_site_aniso_U_23
_atom_site_aniso_U_13
_atom_site_aniso_U_12
N1 0.0149(5) 0.0226(6) 0.0166(6) -0.0004(5) 0.0016(4) -0.0015(4)
C2 0.0197(6) 0.0237(7) 0.0186(7) -0.0005(6) 0.0013(5) -0.0006(6)
N3 0.0188(6) 0.0271(7) 0.0229(6) -0.0029(5) 0.0022(5) -0.0002(5)
C4 0.0161(6) 0.0237(8) 0.0241(7) -0.0042(6) -0.0029(5) 0.0002(6)
C5 0.0173(6) 0.0210(7) 0.0214(7) -0.0005(6) -0.0038(5) -0.0015(5)
C6 0.0182(6) 0.0195(7) 0.0139(6) 0.0015(5) 0.0024(5) -0.0012(5)
N7 0.0188(5) 0.0252(6) 0.0173(6) -0.0026(5) 0.0001(4) -0.0008(5)
N8 0.0155(5) 0.0301(7) 0.0170(6) -0.0019(5) 0.0023(4) -0.0048(5)
C9 0.0238(7) 0.0320(9) 0.0361(9) -0.0049(7) 0.0006(6) 0.0050(6)
C10 0.0287(7) 0.0246(8) 0.0259(8) 0.0018(6) 0.0001(6) -0.0015(6)
C11 0.0160(6) 0.0228(7) 0.0174(7) -0.0042(6) 0.0004(5) 0.0026(5)
C12 0.0209(7) 0.0260(8) 0.0216(7) 0.0023(6) 0.0005(6) -0.0001(6)
C13 0.0194(7) 0.0260(8) 0.0305(8) -0.0014(6) 0.0004(6) -0.0026(6)
C14 0.0207(7) 0.0288(8) 0.0268(8) -0.0072(6) -0.0055(6) 0.0024(6)
C15 0.0296(7) 0.0327(9) 0.0196(7) -0.0017(6) -0.0030(6) 0.0022(6)
C16 0.0215(7) 0.0270(8) 0.0180(7) -0.0006(6) 0.0028(5) -0.0015(6)
C17 0.0192(6) 0.0224(7) 0.0165(7) -0.0010(6) 0.0016(5) 0.0016(6)
C18 0.0240(7) 0.0234(7) 0.0182(7) -0.0019(6) 0.0021(5) -0.0059(6)
C19 0.0224(7) 0.0322(8) 0.0189(7) -0.0005(6) 0.0033(6) -0.0033(6)
C20 0.0242(7) 0.0268(8) 0.0176(7) -0.0022(6) 0.0020(6) 0.0020(6)
C21 0.0369(8) 0.0218(8) 0.0225(7) -0.0035(6) 0.0010(6) 0.0002(6)
C22 0.0336(8) 0.0238(8) 0.0215(7) -0.0017(6) 0.0035(6) -0.0080(6)

loop_
_atom_type_symbol
_atom_type_description
_atom_type_scat_dispersion_real
_atom_type_scat_dispersion_imag
_atom_type_scat_source
C C .0033 .0016 'International Tables Vol C Tables 4.2.6.8 and 6.1.1.4'
H H .0000 .0000 'International Tables Vol C Tables 4.2.6.8 and 6.1.1.4'
N N .0061 .0033 'International Tables Vol C Tables 4.2.6.8 and 6.1.1.4'

loop_
_geom_angle_atom_site_label_1
_geom_angle_atom_site_label_2
_geom_angle_atom_site_label_3
_geom_angle
C2 N1 C5 107.19(10)
C2 N1 C6 127.97(11)
C5 N1 C6 124.74(11)
N3 C2 N1 112.10(12)
N3 C2 H2 124.0
N1 C2 H2 124.0
C2 N3 C4 105.10(11)
C5 C4 N3 110.52(11)
C5 C4 C9 128.10(13)
N3 C4 C9 121.35(12)
C4 C5 N1 105.08(11)
C4 C5 C10 133.52(13)
N1 C5 C10 121.40(12)
N7 C6 N8 123.55(11)
N7 C6 N1 124.21(11)
N8 C6 N1 112.20(10)
C6 N7 C11 121.64(11)
C6 N8 C17 121.03(10)
C6 N8 H8 119.5
C17 N8 H8 119.5
C4 C9 H9A 109.5
C4 C9 H9B 109.5
H9A C9 H9B 109.5
C4 C9 H9C 109.5
H9A C9 H9C 109.5
H9B C9 H9C 109.5
C5 C10 H10A 109.5
C5 C10 H10B 109.5
H10A C10 H10B 109.5
C5 C10 H10C 109.5
H10A C10 H10C 109.5
H10B C10 H10C 109.5
N7 C11 C16 110.05(11)
N7 C11 C12 107.66(10)
C16 C11 C12 110.43(10)
N7 C11 H11 109.6
C16 C11 H11 109.6
C12 C11 H11 109.6
C13 C12 C11 112.84(10)
C13 C12 H12A 109.0
C11 C12 H12A 109.0
C13 C12 H12B 109.0
C11 C12 H12B 109.0
H12A C12 H12B 107.8
C14 C13 C12 111.09(11)
C14 C13 H13A 109.4
C12 C13 H13A 109.4
C14 C13 H13B 109.4
C12 C13 H13B 109.4
H13A C13 H13B 108.0
C13 C14 C15 110.83(11)
C13 C14 H14A 109.5
C15 C14 H14A 109.5
C13 C14 H14B 109.5
C15 C14 H14B 109.5
H14A C14 H14B 108.1
C14 C15 C16 111.90(11)
C14 C15 H15A 109.2
C16 C15 H15A 109.2
C14 C15 H15B 109.2
C16 C15 H15B 109.2
H15A C15 H15B 107.9
C11 C16 C15 111.75(11)
C11 C16 H16A 109.3
C15 C16 H16A 109.3
C11 C16 H16B 109.3
C15 C16 H16B 109.3
H16A C16 H16B 107.9
N8 C17 C22 110.49(10)
N8 C17 C18 110.37(11)
C22 C17 C18 110.67(10)
N8 C17 H17 108.4
C22 C17 H17 108.4
C18 C17 H17 108.4
C17 C18 C19 111.87(11)
C17 C18 H18A 109.2
C19 C18 H18A 109.2
C17 C18 H18B 109.2
C19 C18 H18B 109.2
H18A C18 H18B 107.9
C20 C19 C18 110.93(10)
C20 C19 H19A 109.5
C18 C19 H19A 109.5
C20 C19 H19B 109.5
C18 C19 H19B 109.5
H19A C19 H19B 108.0
C19 C20 C21 110.80(10)
C19 C20 H20A 109.5
C21 C20 H20A 109.5
C19 C20 H20B 109.5
C21 C20 H20B 109.5
H20A C20 H20B 108.1
C20 C21 C22 111.75(12)
C20 C21 H21A 109.3
C22 C21 H21A 109.3
C20 C21 H21B 109.3
C22 C21 H21B 109.3
H21A C21 H21B 107.9
C17 C22 C21 111.39(11)
C17 C22 H22A 109.4
C21 C22 H22A 109.4
C17 C22 H22B 109.4
C21 C22 H22B 109.4
H22A C22 H22B 108.0

loop_
_geom_bond_atom_site_label_1
_geom_bond_atom_site_label_2
_geom_bond_distance
N1 C2 1.3591(16)
N1 C5 1.3926(17)
N1 C6 1.4472(15)
C2 N3 1.3136(16)
C2 H2 0.9500
N3 C4 1.3938(17)
C4 C5 1.3660(18)
C4 C9 1.4933(19)
C5 C10 1.4878(18)
C6 N7 1.2680(15)
C6 N8 1.3547(15)
N7 C11 1.4624(15)
N8 C17 1.4593(15)
N8 H8 0.8800
C9 H9A 0.9800
C9 H9B 0.9800
C9 H9C 0.9800
C10 H10A 0.9800
C10 H10B 0.9800
C10 H10C 0.9800
C11 C16 1.5248(17)
C11 C12 1.5280(17)
C11 H11 1.0000
C12 C13 1.5250(17)
C12 H12A 0.9900
C12 H12B 0.9900
C13 C14 1.5191(18)
C13 H13A 0.9900
C13 H13B 0.9900
C14 C15 1.5251(19)
C14 H14A 0.9900
C14 H14B 0.9900
C15 C16 1.5298(17)
C15 H15A 0.9900
C15 H15B 0.9900
C16 H16A 0.9900
C16 H16B 0.9900
C17 C22 1.5170(17)
C17 C18 1.5267(18)
C17 H17 1.0000
C18 C19 1.5305(16)
C18 H18A 0.9900
C18 H18B 0.9900
C19 C20 1.5201(17)
C19 H19A 0.9900
C19 H19B 0.9900
C20 C21 1.5242(19)
C20 H20A 0.9900
C20 H20B 0.9900
C21 C22 1.5283(18)
C21 H21A 0.9900
C21 H21B 0.9900
C22 H22A 0.9900
C22 H22B 0.9900

loop_
_geom_hbond_atom_site_label_D
_geom_hbond_atom_site_label_H
_geom_hbond_atom_site_label_A
_geom_hbond_distance_DH
_geom_hbond_distance_HA
_geom_hbond_distance_DA
_geom_hbond_angle_DHA
_geom_hbond_site_symmetry_A
N8 H8 N3 0.88 2.16 3.0232(14) 165.0 3_556

loop_
_geom_torsion_atom_site_label_1
_geom_torsion_atom_site_label_2
_geom_torsion_atom_site_label_3
_geom_torsion_atom_site_label_4
_geom_torsion
C5 N1 C2 N3 0.23(14)
C6 N1 C2 N3 176.82(10)
N1 C2 N3 C4 -0.52(14)
C2 N3 C4 C5 0.63(14)
C2 N3 C4 C9 -177.41(11)
N3 C4 C5 N1 -0.49(14)
C9 C4 C5 N1 177.38(12)
N3 C4 C5 C10 179.60(13)
C9 C4 C5 C10 -2.5(2)
C2 N1 C5 C4 0.17(13)
C6 N1 C5 C4 -176.55(10)
C2 N1 C5 C10 -179.91(11)
C6 N1 C5 C10 3.37(18)
C2 N1 C6 N7 -95.09(16)
C5 N1 C6 N7 80.93(17)
C2 N1 C6 N8 87.02(15)
C5 N1 C6 N8 -96.95(14)
N8 C6 N7 C11 178.19(11)
N1 C6 N7 C11 0.5(2)
N7 C6 N8 C17 -7.9(2)
N1 C6 N8 C17 169.98(10)
C6 N7 C11 C16 100.88(14)
C6 N7 C11 C12 -138.72(13)
N7 C11 C12 C13 -174.23(11)
C16 C11 C12 C13 -54.06(14)
C11 C12 C13 C14 55.20(14)
C12 C13 C14 C15 -54.94(14)
C13 C14 C15 C16 55.46(15)
N7 C11 C16 C15 172.23(10)
C12 C11 C16 C15 53.51(14)
C14 C15 C16 C11 -55.18(14)
C6 N8 C17 C22 164.67(12)
C6 N8 C17 C18 -72.60(14)
N8 C17 C18 C19 -177.99(9)
C22 C17 C18 C19 -55.37(14)
C17 C18 C19 C20 55.79(14)
C18 C19 C20 C21 -55.28(15)
C19 C20 C21 C22 55.52(15)
N8 C17 C22 C21 177.42(11)
C18 C17 C22 C21 54.87(15)
C20 C21 C22 C17 -55.57(15)
